data_2017795
loop_
_publ_author_name
'Brito, Iv\'an'
'Albanez, Joselyn'
'Bolte, Michael'
'C\'ardenas, Alejandro'

_publ_section_title
;
 <i>S</i>-(4-Nitrophenyl) 4-nitrobenzenethiosulfonate
;
_journal_coeditor_code EG3053
_journal_issue 9
_journal_name_full 'Acta Crystallographica Section C'
_journal_page_first o466
_journal_page_last o468
_journal_paper_doi 10.1107/S0108270110027678
_journal_volume 66
_journal_year 2010
_chemical_formula_iupac 'C12 H8 N2 O6 S2'
_chemical_formula_moiety 'C12 H8 N2 O6 S2'
_chemical_formula_sum 'C12 H8 N2 O6 S2'
_chemical_formula_weight 340.32
_chemical_name_systematic
;
<i>S</i>-(4-Nitrophenyl) 4-nitrobenzenethiosulfonate
;
_space_group_IT_number 19
_symmetry_cell_setting orthorhombic
_symmetry_space_group_name_Hall 'P 2ac 2ab'
_symmetry_space_group_name_H-M 'P 21 21 21'
_atom_sites_solution_hydrogens geom
_atom_sites_solution_primary direct
_atom_sites_solution_secondary difmap
_audit_creation_method SHELXL-97
_cell_angle_alpha 90.00
_cell_angle_beta 90.00
_cell_angle_gamma 90.00
_cell_formula_units_Z 4
_cell_length_a 5.2585(7)
_cell_length_b 6.0483(5)
_cell_length_c 42.133(4)
_cell_measurement_reflns_used 4988
_cell_measurement_temperature 173(2)
_cell_measurement_theta_max 25.7
_cell_measurement_theta_min 2.0
_cell_volume 1340.0(2)
_computing_cell_refinement 'X-AREA (Stoe & Cie, 2001)'
_computing_data_collection 'X-AREA (Stoe & Cie, 2001)'
_computing_data_reduction 'X-AREA (Stoe & Cie, 2001)'
_computing_molecular_graphics 'XP in SHELXTL-Plus (Release 4.1; Sheldrick, 2008)'
_computing_publication_material 'SHELXL97 (Sheldrick, 2008)'
_computing_structure_refinement 'SHELXL97 (Sheldrick, 2008)'
_computing_structure_solution 'SHELXS97 (Sheldrick, 2008)'
_diffrn_ambient_temperature 173(2)
_diffrn_measured_fraction_theta_full 0.999
_diffrn_measured_fraction_theta_max 0.999
_diffrn_measurement_device_type 'Stoe IPDS II two-circle'
_diffrn_measurement_method \w
_diffrn_radiation_monochromator graphite
_diffrn_radiation_source 'fine-focus sealed tube'
_diffrn_radiation_type MoK\a
_diffrn_radiation_wavelength 0.71073
_diffrn_reflns_av_R_equivalents 0.0960
_diffrn_reflns_av_sigmaI/netI 0.1006
_diffrn_reflns_limit_h_max 6
_diffrn_reflns_limit_h_min -5
_diffrn_reflns_limit_k_max 7
_diffrn_reflns_limit_k_min -6
_diffrn_reflns_limit_l_max 50
_diffrn_reflns_limit_l_min -50
_diffrn_reflns_number 5902
_diffrn_reflns_theta_full 25.00
_diffrn_reflns_theta_max 25.32
_diffrn_reflns_theta_min 1.93
_diffrn_standards_number 0
_exptl_absorpt_coefficient_mu 0.430
_exptl_absorpt_correction_T_max 0.9502
_exptl_absorpt_correction_T_min 0.8746
_exptl_absorpt_correction_type multi-scan
_exptl_absorpt_process_details '(MULABS; Spek, 2009; Blessing, 1995)'
_exptl_crystal_colour colourless
_exptl_crystal_density_diffrn 1.687
_exptl_crystal_density_method 'not measured'
_exptl_crystal_description needle
_exptl_crystal_F_000 696
_exptl_crystal_size_max 0.32
_exptl_crystal_size_mid 0.12
_exptl_crystal_size_min 0.12
_refine_diff_density_max 0.668
_refine_diff_density_min -0.369
_refine_ls_abs_structure_details 'Flack (1983)'
_refine_ls_abs_structure_Flack 0.06(18)
_refine_ls_extinction_method none
_refine_ls_goodness_of_fit_ref 0.970
_refine_ls_hydrogen_treatment constr
_refine_ls_matrix_type full
_refine_ls_number_parameters 199
_refine_ls_number_reflns 2453
_refine_ls_number_restraints 0
_refine_ls_restrained_S_all 0.970
_refine_ls_R_factor_all 0.0875
_refine_ls_R_factor_gt 0.0635
_refine_ls_shift/su_max 0.000
_refine_ls_shift/su_mean 0.000
_refine_ls_structure_factor_coef Fsqd
_refine_ls_weighting_details 'calc w=1/[\s^2^(Fo^2^)+(0.0908P)^2^] where P=(Fo^2^+2Fc^2^)/3'
_refine_ls_weighting_scheme calc
_refine_ls_wR_factor_gt 0.1478
_refine_ls_wR_factor_ref 0.1574
_reflns_number_gt 1791
_reflns_number_total 2453
_reflns_threshold_expression I>2sigma(I)
_cod_data_source_file eg3053.cif
_cod_data_source_block I
_cod_database_code 2017795
_cod_database_fobs_code 2017795

loop_
_symmetry_equiv_pos_as_xyz
'x, y, z'
'-x+1/2, -y, z+1/2'
'-x, y+1/2, -z+1/2'
'x+1/2, -y+1/2, -z'

loop_
_atom_site_type_symbol
_atom_site_label
_atom_site_fract_x
_atom_site_fract_y
_atom_site_fract_z
_atom_site_U_iso_or_equiv
_atom_site_adp_type
_atom_site_calc_flag
_atom_site_refinement_flags
_atom_site_occupancy
_atom_site_disorder_assembly
_atom_site_disorder_group
S S1 0.7532(3) 0.1284(2) 0.13848(3) 0.0430(4) Uani d . 1 . .
O O1S 0.5146(9) 0.0560(6) 0.12587(9) 0.0512(10) Uani d . 1 . .
O O2S 0.9251(9) -0.0251(7) 0.15338(9) 0.0549(11) Uani d . 1 . .
S S2 0.9680(3) 0.2585(3) 0.10100(3) 0.0449(4) Uani d . 1 . .
C C1 0.7159(10) 0.3891(10) 0.07893(11) 0.0376(12) Uani d . 1 . .
C C2 0.6414(12) 0.5995(10) 0.08645(12) 0.0431(13) Uani d . 1 . .
H H2 0.7272 0.6796 0.1026 0.052 Uiso calc R 1 . .
C C3 0.4394(12) 0.6950(9) 0.07026(12) 0.0425(13) Uani d . 1 . .
H H3 0.3774 0.8368 0.0761 0.051 Uiso calc R 1 . .
C C4 0.3307(10) 0.5800(9) 0.04553(11) 0.0382(12) Uani d . 1 . .
C C5 0.4087(10) 0.3732(10) 0.03674(11) 0.0392(12) Uani d . 1 . .
H H5 0.3296 0.2989 0.0195 0.047 Uiso calc R 1 . .
C C6 0.6064(11) 0.2733(10) 0.05350(11) 0.0411(13) Uani d . 1 . .
H H6 0.6656 0.1302 0.0478 0.049 Uiso calc R 1 . .
N N1 0.1166(10) 0.6836(8) 0.02834(10) 0.0431(12) Uani d . 1 . .
O O1 0.0541(9) 0.8705(8) 0.03555(9) 0.0526(10) Uani d . 1 . .
O O2 0.0128(9) 0.5764(7) 0.00718(9) 0.0527(10) Uani d . 1 . .
C C11 0.6907(11) 0.3493(10) 0.16476(12) 0.0408(13) Uani d . 1 . .
C C12 0.8576(11) 0.3951(11) 0.18970(12) 0.0450(14) Uani d . 1 . .
H H12 1.0010 0.3029 0.1933 0.054 Uiso calc R 1 . .
C C13 0.8134(11) 0.5734(12) 0.20894(12) 0.0482(16) Uani d . 1 . .
H H13 0.9252 0.6056 0.2260 0.058 Uiso calc R 1 . .
C C14 0.6055(11) 0.7053(9) 0.20322(12) 0.0408(13) Uani d . 1 . .
C C15 0.4340(11) 0.6621(10) 0.17876(12) 0.0417(13) Uani d . 1 . .
H H15 0.2900 0.7542 0.1755 0.050 Uiso calc R 1 . .
C C16 0.4780(12) 0.4828(10) 0.15942(12) 0.0434(13) Uani d . 1 . .
H H16 0.3645 0.4500 0.1425 0.052 Uiso calc R 1 . .
N N11 0.5632(11) 0.9037(9) 0.22251(11) 0.0519(13) Uani d . 1 . .
O O11 0.7262(10) 0.9562(8) 0.24196(10) 0.0657(13) Uani d . 1 . .
O O12 0.3680(11) 1.0082(9) 0.21853(11) 0.0722(15) Uani d . 1 . .

loop_
_atom_site_aniso_label
_atom_site_aniso_U_11
_atom_site_aniso_U_22
_atom_site_aniso_U_33
_atom_site_aniso_U_12
_atom_site_aniso_U_13
_atom_site_aniso_U_23
S1 0.0489(8) 0.0347(7) 0.0454(6) -0.0011(7) -0.0022(7) 0.0023(6)
O1S 0.048(2) 0.043(2) 0.062(2) -0.006(2) -0.003(2) 0.0001(18)
O2S 0.059(3) 0.046(2) 0.060(2) 0.007(2) 0.000(2) 0.009(2)
S2 0.0474(8) 0.0457(8) 0.0417(6) 0.0006(8) -0.0031(6) 0.0029(6)
C1 0.036(3) 0.037(3) 0.039(2) 0.001(3) -0.002(2) 0.003(2)
C2 0.059(4) 0.031(3) 0.039(2) -0.006(3) -0.003(2) 0.004(2)
C3 0.057(4) 0.028(3) 0.042(2) 0.004(3) 0.005(2) 0.000(2)
C4 0.043(3) 0.032(3) 0.039(2) -0.002(2) 0.000(2) 0.003(2)
C5 0.044(3) 0.036(3) 0.038(2) -0.005(3) -0.003(2) 0.001(2)
C6 0.053(4) 0.031(3) 0.039(2) -0.003(3) 0.002(2) -0.002(2)
N1 0.046(3) 0.039(3) 0.044(2) -0.001(2) 0.003(2) 0.003(2)
O1 0.052(3) 0.046(2) 0.059(2) 0.009(2) 0.001(2) -0.002(2)
O2 0.049(3) 0.053(3) 0.056(2) -0.001(2) -0.007(2) 0.0013(19)
C11 0.045(3) 0.035(3) 0.043(3) -0.002(2) -0.001(2) 0.009(2)
C12 0.041(3) 0.053(4) 0.041(3) -0.006(3) -0.006(2) 0.012(3)
C13 0.042(3) 0.066(4) 0.036(2) -0.010(3) -0.002(2) -0.003(3)
C14 0.049(3) 0.036(3) 0.038(2) -0.009(3) 0.004(2) 0.001(2)
C15 0.036(3) 0.041(3) 0.048(3) 0.001(3) 0.001(2) 0.004(2)
C16 0.041(3) 0.046(3) 0.044(2) -0.005(3) -0.004(2) -0.002(2)
N11 0.058(3) 0.052(3) 0.047(2) -0.009(3) 0.005(2) -0.002(2)
O11 0.068(3) 0.070(3) 0.059(2) -0.008(3) -0.004(2) -0.017(2)
O12 0.083(4) 0.070(4) 0.063(3) 0.026(3) -0.003(3) -0.019(3)

loop_
_atom_type_symbol
_atom_type_description
_atom_type_scat_dispersion_real
_atom_type_scat_dispersion_imag
_atom_type_scat_source
C C 0.0033 0.0016 'International Tables Vol C Tables 4.2.6.8 and 6.1.1.4'
H H 0.0000 0.0000 'International Tables Vol C Tables 4.2.6.8 and 6.1.1.4'
N N 0.0061 0.0033 'International Tables Vol C Tables 4.2.6.8 and 6.1.1.4'
O O 0.0106 0.0060 'International Tables Vol C Tables 4.2.6.8 and 6.1.1.4'
S S 0.1246 0.1234 'International Tables Vol C Tables 4.2.6.8 and 6.1.1.4'

loop_
_geom_angle_atom_site_label_1
_geom_angle_atom_site_label_2
_geom_angle_atom_site_label_3
_geom_angle_site_symmetry_1
_geom_angle_site_symmetry_3
_geom_angle
_geom_angle_publ_flag
O1S S1 O2S . . 121.0(3) y
O1S S1 C11 . . 107.5(3) y
O2S S1 C11 . . 109.4(2) y
O1S S1 S2 . . 107.92(17) y
O2S S1 S2 . . 103.46(19) y
C11 S1 S2 . . 106.77(19) y
C1 S2 S1 . . 99.05(18) y
C2 C1 C6 . . 121.5(5) ?
C2 C1 S2 . . 119.9(4) ?
C6 C1 S2 . . 118.5(4) ?
C1 C2 C3 . . 119.5(5) ?
C1 C2 H2 . . 120.3 ?
C3 C2 H2 . . 120.3 ?
C4 C3 C2 . . 118.6(5) ?
C4 C3 H3 . . 120.7 ?
C2 C3 H3 . . 120.7 ?
C5 C4 C3 . . 122.9(5) ?
C5 C4 N1 . . 118.9(5) ?
C3 C4 N1 . . 118.2(5) ?
C4 C5 C6 . . 118.9(5) ?
C4 C5 H5 . . 120.6 ?
C6 C5 H5 . . 120.6 ?
C5 C6 C1 . . 118.4(5) ?
C5 C6 H6 . . 120.8 ?
C1 C6 H6 . . 120.8 ?
O1 N1 O2 . . 123.4(5) y
O1 N1 C4 . . 118.5(5) y
O2 N1 C4 . . 118.0(5) y
C12 C11 C16 . . 120.6(6) ?
C12 C11 S1 . . 120.3(5) ?
C16 C11 S1 . . 119.0(4) ?
C13 C12 C11 . . 119.7(6) ?
C13 C12 H12 . . 120.2 ?
C11 C12 H12 . . 120.2 ?
C12 C13 C14 . . 119.2(5) ?
C12 C13 H13 . . 120.4 ?
C14 C13 H13 . . 120.4 ?
C13 C14 C15 . . 122.4(5) ?
C13 C14 N11 . . 119.9(5) ?
C15 C14 N11 . . 117.7(5) ?
C16 C15 C14 . . 118.5(6) ?
C16 C15 H15 . . 120.8 ?
C14 C15 H15 . . 120.8 ?
C15 C16 C11 . . 119.6(5) ?
C15 C16 H16 . . 120.2 ?
C11 C16 H16 . . 120.2 ?
O12 N11 O11 . . 123.1(6) y
O12 N11 C14 . . 118.5(5) y
O11 N11 C14 . . 118.4(6) y

loop_
_geom_bond_atom_site_label_1
_geom_bond_atom_site_label_2
_geom_bond_site_symmetry_2
_geom_bond_distance
_geom_bond_publ_flag
S1 O1S . 1.431(5) y
S1 O2S . 1.440(4) y
S1 C11 . 1.767(6) y
S1 S2 . 2.095(2) y
S2 C1 . 1.801(5) y
C1 C2 . 1.369(8) ?
C1 C6 . 1.404(7) ?
C2 C3 . 1.388(8) ?
C2 H2 . 0.9500 ?
C3 C4 . 1.377(7) ?
C3 H3 . 0.9500 ?
C4 C5 . 1.367(8) ?
C4 N1 . 1.478(7) y
C5 C6 . 1.395(7) ?
C5 H5 . 0.9500 ?
C6 H6 . 0.9500 ?
N1 O1 . 1.216(6) y
N1 O2 . 1.230(6) y
C11 C12 . 1.397(7) ?
C11 C16 . 1.398(8) ?
C12 C13 . 1.369(9) ?
C12 H12 . 0.9500 ?
C13 C14 . 1.375(8) ?
C13 H13 . 0.9500 ?
C14 C15 . 1.394(7) ?
C14 N11 . 1.466(8) y
C15 C16 . 1.376(8) ?
C15 H15 . 0.9500 ?
C16 H16 . 0.9500 ?
N11 O11 . 1.228(7) y
N11 O12 . 1.217(7) y

loop_
_geom_hbond_atom_site_label_D
_geom_hbond_atom_site_label_H
_geom_hbond_atom_site_label_A
_geom_hbond_site_symmetry_A
_geom_hbond_distance_DH
_geom_hbond_distance_HA
_geom_hbond_distance_DA
_geom_hbond_angle_DHA
C13 H13 O11 3_745 0.95 2.45 3.262(7) 144
C15 H15 O(2S) 1_465 0.95 2.52 3.447(7) 166

loop_
_geom_torsion_atom_site_label_1
_geom_torsion_atom_site_label_2
_geom_torsion_atom_site_label_3
_geom_torsion_atom_site_label_4
_geom_torsion_site_symmetry_1
_geom_torsion_site_symmetry_2
_geom_torsion_site_symmetry_3
_geom_torsion_site_symmetry_4
_geom_torsion
_geom_torsion_publ_flag
O1S S1 S2 C1 . . . . 36.9(3) ?
O2S S1 S2 C1 . . . . 166.3(3) ?
C11 S1 S2 C1 . . . . -78.4(3) ?
S1 S2 C1 C2 . . . . 86.1(5) y
S1 S2 C1 C6 . . . . -96.1(4) y
C6 C1 C2 C3 . . . . 5.2(8) ?
S2 C1 C2 C3 . . . . -177.1(4) ?
C1 C2 C3 C4 . . . . -4.4(8) ?
C2 C3 C4 C5 . . . . 1.7(8) ?
C2 C3 C4 N1 . . . . -179.7(5) ?
C3 C4 C5 C6 . . . . 0.2(8) ?
N1 C4 C5 C6 . . . . -178.4(5) ?
C4 C5 C6 C1 . . . . 0.5(8) ?
C2 C1 C6 C5 . . . . -3.2(8) ?
S2 C1 C6 C5 . . . . 179.0(4) ?
C5 C4 N1 O1 . . . . -177.4(5) ?
C3 C4 N1 O1 . . . . 3.9(7) ?
C5 C4 N1 O2 . . . . 1.7(7) ?
C3 C4 N1 O2 . . . . -176.9(5) ?
O1S S1 C11 C12 . . . . 153.8(4) ?
O2S S1 C11 C12 . . . . 20.7(5) ?
S2 S1 C11 C12 . . . . -90.6(4) y
O1S S1 C11 C16 . . . . -28.8(5) ?
O2S S1 C11 C16 . . . . -161.9(4) ?
S2 S1 C11 C16 . . . . 86.8(4) y
C16 C11 C12 C13 . . . . -0.5(8) ?
S1 C11 C12 C13 . . . . 176.8(4) ?
C11 C12 C13 C14 . . . . -0.3(8) ?
C12 C13 C14 C15 . . . . 1.2(8) ?
C12 C13 C14 N11 . . . . -176.7(5) ?
C13 C14 C15 C16 . . . . -1.2(8) ?
N11 C14 C15 C16 . . . . 176.8(5) ?
C14 C15 C16 C11 . . . . 0.3(8) ?
C12 C11 C16 C15 . . . . 0.5(8) ?
S1 C11 C16 C15 . . . . -176.8(4) ?
C13 C14 N11 O12 . . . . -174.6(6) ?
C15 C14 N11 O12 . . . . 7.5(8) ?
C13 C14 N11 O11 . . . . 5.3(8) ?
C15 C14 N11 O11 . . . . -172.7(5) ?

loop_
_cod_related_entry_id
_cod_related_entry_database
_cod_related_entry_code
1 ChemSpider 24726694
